data_4031886
loop_
_publ_author_name
'Talipov, Marat R.'
'Abdelwahed, Sameh H.'
'Thakur, Khushabu'
'Reid, Scott A.'
'Rathore, Rajendra'

_publ_section_title
;
 From Wires to Cables: Attempted Synthesis of
 1,3,5-Trifluorenylcyclohexane as a Platform for Molecular Cables.
;
_journal_issue 4
_journal_name_full 'The Journal of organic chemistry'
_journal_page_first 1627
_journal_page_last 1634
_journal_paper_doi 10.1021/acs.joc.5b02792
_journal_volume 81
_journal_year 2016
_chemical_formula_sum 'C24 H20 O2'
_chemical_formula_weight 340.40
_chemical_name_systematic
; 
 ? 
;
_space_group_IT_number 14
_symmetry_cell_setting monoclinic
_symmetry_space_group_name_Hall '-P 2ybc'
_symmetry_space_group_name_H-M 'P 1 21/c 1'
_atom_sites_solution_hydrogens difmap
_atom_sites_solution_primary direct
_atom_sites_solution_secondary difmap
_audit_creation_method SHELXL-97
_cell_angle_alpha 90.00
_cell_angle_beta 108.7700(10)
_cell_angle_gamma 90.00
_cell_formula_units_Z 4
_cell_length_a 15.2613(3)
_cell_length_b 6.87290(10)
_cell_length_c 17.2658(3)
_cell_measurement_reflns_used 9996
_cell_measurement_temperature 100(2)
_cell_measurement_theta_max 61
_cell_measurement_theta_min 3
_cell_volume 1714.69(5)
_computing_cell_refinement 'SAINT v7.23A (Bruker, 2005)'
_computing_data_collection 'APEX2 v2.0-2 (Bruker, 2005)'
_computing_data_reduction 'SADABS-2004/1 (Bruker, 2005)'
_computing_molecular_graphics 'XP v5.1 (Bruker, 1998)'
_computing_publication_material 'XCIF v6.12 (Bruker, 2001)'
_computing_structure_refinement 'SHELXL-97 v.97-2 (Sheldrick, 1993-1997)'
_computing_structure_solution 'XS/SHELXTL v6.12 (Bruker, 2001)'
_diffrn_ambient_temperature 100(2)
_diffrn_measured_fraction_theta_full 0.974
_diffrn_measured_fraction_theta_max 0.974
_diffrn_measurement_device_type 'Bruker APEX2 CCD detector'
_diffrn_measurement_method '\w scans'
_diffrn_radiation_monochromator graphite
_diffrn_radiation_source 'fine-focus sealed tube'
_diffrn_radiation_type CuK\a
_diffrn_radiation_wavelength 1.54178
_diffrn_reflns_av_R_equivalents 0.0255
_diffrn_reflns_av_sigmaI/netI 0.0133
_diffrn_reflns_limit_h_max 16
_diffrn_reflns_limit_h_min -17
_diffrn_reflns_limit_k_max 7
_diffrn_reflns_limit_k_min 0
_diffrn_reflns_limit_l_max 19
_diffrn_reflns_limit_l_min 0
_diffrn_reflns_number 14082
_diffrn_reflns_theta_full 61.47
_diffrn_reflns_theta_max 61.47
_diffrn_reflns_theta_min 5.29
_exptl_absorpt_coefficient_mu 0.648
_exptl_absorpt_correction_T_max 0.9683
_exptl_absorpt_correction_T_min 0.5634
_exptl_absorpt_correction_type multi-scan
_exptl_crystal_colour colorless
_exptl_crystal_density_diffrn 1.319
_exptl_crystal_density_method 'not measured'
_exptl_crystal_description plate
_exptl_crystal_F_000 720
_exptl_crystal_size_max 1.00
_exptl_crystal_size_mid 0.25
_exptl_crystal_size_min 0.05
_refine_diff_density_max 0.158
_refine_diff_density_min -0.134
_refine_diff_density_rms 0.027
_refine_ls_extinction_coef 0.0019(2)
_refine_ls_extinction_expression Fc^*^=kFc[1+0.001xFc^2^\l^3^/sin(2\q)]^-1/4^
_refine_ls_extinction_method SHELXL
_refine_ls_goodness_of_fit_ref 1.029
_refine_ls_hydrogen_treatment refall
_refine_ls_matrix_type full
_refine_ls_number_parameters 316
_refine_ls_number_reflns 2580
_refine_ls_number_restraints 0
_refine_ls_restrained_S_all 1.029
_refine_ls_R_factor_all 0.0290
_refine_ls_R_factor_gt 0.0277
_refine_ls_shift/su_max 0.011
_refine_ls_shift/su_mean 0.001
_refine_ls_structure_factor_coef Fsqd
_refine_ls_weighting_details 'calc w=1/[\s^2^(Fo^2^)+(0.0410P)^2^+0.4355P] where P=(Fo^2^+2Fc^2^)/3'
_refine_ls_weighting_scheme calc
_refine_ls_wR_factor_gt 0.0731
_refine_ls_wR_factor_ref 0.0741
_reflns_number_gt 2450
_reflns_number_total 2580
_reflns_threshold_expression >2sigma(I)
_cod_data_source_file jo5b02792_si_002.cif
_cod_data_source_block raj6e
_cod_original_sg_symbol_H-M 'P 21/c'
_cod_database_code 4031886

loop_
_symmetry_equiv_pos_as_xyz
'x, y, z'
'-x, y+1/2, -z+1/2'
'-x, -y, -z'
'x, -y-1/2, z-1/2'

loop_
_atom_site_label
_atom_site_type_symbol
_atom_site_fract_x
_atom_site_fract_y
_atom_site_fract_z
_atom_site_U_iso_or_equiv
_atom_site_adp_type
_atom_site_occupancy
_atom_site_symmetry_multiplicity
_atom_site_calc_flag
O1 O 0.20761(5) 0.19091(12) -0.05851(5) 0.0335(2) Uani 1 1 d
O2 O 0.08856(5) 0.21369(12) -0.00193(5) 0.0347(2) Uani 1 1 d
C1 C 0.32158(7) -0.17397(15) 0.08956(6) 0.0243(3) Uani 1 1 d
C2 C 0.33462(8) 0.04853(16) 0.10214(7) 0.0271(3) Uani 1 1 d
C3 C 0.24440(8) 0.16060(17) 0.08816(7) 0.0299(3) Uani 1 1 d
C4 C 0.17458(8) 0.11301(17) 0.00596(7) 0.0291(3) Uani 1 1 d
C5 C 0.15692(8) -0.10272(18) -0.00763(7) 0.0300(3) Uani 1 1 d
C6 C 0.24732(8) -0.21418(17) 0.00555(7) 0.0276(3) Uani 1 1 d
C11 C 0.41327(7) -0.26780(15) 0.09189(6) 0.0240(3) Uani 1 1 d
C12 C 0.46846(8) -0.22771(16) 0.04402(7) 0.0276(3) Uani 1 1 d
C13 C 0.55154(8) -0.32781(17) 0.05869(7) 0.0301(3) Uani 1 1 d
C14 C 0.57820(8) -0.46965(17) 0.11917(7) 0.0303(3) Uani 1 1 d
C15 C 0.52263(8) -0.51328(16) 0.16650(7) 0.0275(3) Uani 1 1 d
C16 C 0.44050(7) -0.40995(15) 0.15318(6) 0.0242(3) Uani 1 1 d
C21 C 0.30220(7) -0.27814(15) 0.16103(6) 0.0235(3) Uani 1 1 d
C22 C 0.23145(8) -0.25430(17) 0.19439(7) 0.0281(3) Uani 1 1 d
C23 C 0.23157(8) -0.36488(17) 0.26227(7) 0.0305(3) Uani 1 1 d
C24 C 0.30090(8) -0.49895(17) 0.29653(7) 0.0292(3) Uani 1 1 d
C25 C 0.37204(8) -0.52566(16) 0.26384(7) 0.0263(3) Uani 1 1 d
C26 C 0.37219(7) -0.41565(15) 0.19625(6) 0.0235(3) Uani 1 1 d
C31 C 0.13931(7) 0.31269(16) -0.10486(6) 0.0257(3) Uani 1 1 d
C32 C 0.13733(8) 0.41400(16) -0.17411(7) 0.0281(3) Uani 1 1 d
C33 C 0.05981(8) 0.53281(17) -0.20863(7) 0.0336(3) Uani 1 1 d
C34 C -0.00948(8) 0.54835(17) -0.17390(7) 0.0342(3) Uani 1 1 d
C35 C -0.00651(8) 0.44485(17) -0.10344(7) 0.0300(3) Uani 1 1 d
C36 C 0.06898(8) 0.32698(16) -0.07092(6) 0.0264(3) Uani 1 1 d
H2A H 0.3653(8) 0.0960(18) 0.0629(7) 0.027(3) Uiso 1 1 d
H2B H 0.3774(9) 0.0746(18) 0.1579(8) 0.032(3) Uiso 1 1 d
H3A H 0.2149(8) 0.1293(17) 0.1308(7) 0.025(3) Uiso 1 1 d
H3B H 0.2552(9) 0.302(2) 0.0910(8) 0.034(3) Uiso 1 1 d
H5A H 0.1243(8) -0.1475(18) 0.0315(8) 0.032(3) Uiso 1 1 d
H5B H 0.1156(9) -0.1225(19) -0.0637(8) 0.034(3) Uiso 1 1 d
H6A H 0.2739(8) -0.1765(17) -0.0386(7) 0.026(3) Uiso 1 1 d
H6B H 0.2364(8) -0.354(2) -0.0005(7) 0.030(3) Uiso 1 1 d
H12 H 0.4484(8) -0.1286(19) 0.0003(7) 0.027(3) Uiso 1 1 d
H13 H 0.5911(9) -0.3028(19) 0.0244(8) 0.034(3) Uiso 1 1 d
H14 H 0.6361(9) -0.5400(18) 0.1278(7) 0.031(3) Uiso 1 1 d
H15 H 0.5432(8) -0.6155(19) 0.2096(8) 0.032(3) Uiso 1 1 d
H22 H 0.1815(9) -0.1598(19) 0.1712(7) 0.032(3) Uiso 1 1 d
H23 H 0.1806(9) -0.3457(19) 0.2864(8) 0.035(3) Uiso 1 1 d
H24 H 0.3000(9) -0.5747(19) 0.3450(8) 0.036(3) Uiso 1 1 d
H25 H 0.4216(8) -0.6191(18) 0.2886(7) 0.028(3) Uiso 1 1 d
H32 H 0.1858(9) 0.4023(18) -0.1980(8) 0.032(3) Uiso 1 1 d
H33 H 0.0551(9) 0.603(2) -0.2598(9) 0.043(4) Uiso 1 1 d
H34 H -0.0615(9) 0.632(2) -0.1991(8) 0.039(3) Uiso 1 1 d
H35 H -0.0561(9) 0.4555(19) -0.0794(8) 0.037(3) Uiso 1 1 d

loop_
_atom_site_aniso_label
_atom_site_aniso_U_11
_atom_site_aniso_U_22
_atom_site_aniso_U_33
_atom_site_aniso_U_23
_atom_site_aniso_U_13
_atom_site_aniso_U_12
O1 0.0340(5) 0.0374(5) 0.0314(4) 0.0124(4) 0.0135(4) 0.0112(4)
O2 0.0348(5) 0.0404(5) 0.0317(4) 0.0123(4) 0.0147(4) 0.0132(4)
C1 0.0268(6) 0.0211(6) 0.0227(5) 0.0009(4) 0.0048(5) -0.0007(4)
C2 0.0313(6) 0.0225(6) 0.0245(6) 0.0015(5) 0.0050(5) -0.0025(5)
C3 0.0378(7) 0.0212(6) 0.0298(6) 0.0015(5) 0.0097(5) 0.0010(5)
C4 0.0297(6) 0.0316(6) 0.0271(6) 0.0079(5) 0.0109(5) 0.0077(5)
C5 0.0281(6) 0.0345(7) 0.0230(6) 0.0007(5) 0.0021(5) -0.0007(5)
C6 0.0321(6) 0.0232(6) 0.0244(6) -0.0006(5) 0.0047(5) -0.0010(5)
C11 0.0271(6) 0.0204(6) 0.0222(5) -0.0026(4) 0.0045(4) -0.0034(4)
C12 0.0330(6) 0.0244(6) 0.0242(6) 0.0000(5) 0.0072(5) -0.0029(5)
C13 0.0320(6) 0.0316(6) 0.0278(6) -0.0049(5) 0.0110(5) -0.0055(5)
C14 0.0286(6) 0.0298(6) 0.0307(6) -0.0062(5) 0.0072(5) 0.0008(5)
C15 0.0308(6) 0.0230(6) 0.0252(6) -0.0012(5) 0.0041(5) -0.0001(5)
C16 0.0268(6) 0.0196(6) 0.0228(5) -0.0036(4) 0.0033(4) -0.0036(4)
C21 0.0264(6) 0.0190(6) 0.0220(5) -0.0019(4) 0.0033(4) -0.0039(4)
C22 0.0263(6) 0.0268(6) 0.0287(6) -0.0004(5) 0.0055(5) -0.0001(5)
C23 0.0303(6) 0.0325(7) 0.0293(6) 0.0002(5) 0.0103(5) -0.0036(5)
C24 0.0335(6) 0.0278(6) 0.0257(6) 0.0023(5) 0.0088(5) -0.0049(5)
C25 0.0295(6) 0.0211(6) 0.0248(6) 0.0012(4) 0.0038(5) -0.0015(5)
C26 0.0262(6) 0.0189(5) 0.0223(5) -0.0028(4) 0.0034(4) -0.0046(4)
C31 0.0275(6) 0.0217(6) 0.0241(6) -0.0007(4) 0.0028(5) 0.0008(4)
C32 0.0306(6) 0.0263(6) 0.0251(6) -0.0005(5) 0.0057(5) -0.0049(5)
C33 0.0374(7) 0.0289(6) 0.0284(6) 0.0061(5) 0.0022(5) -0.0048(5)
C34 0.0303(6) 0.0269(6) 0.0365(7) 0.0049(5) -0.0015(5) 0.0017(5)
C35 0.0281(6) 0.0276(6) 0.0310(6) -0.0024(5) 0.0051(5) 0.0002(5)
C36 0.0307(6) 0.0231(6) 0.0227(6) -0.0002(4) 0.0046(5) -0.0005(5)

loop_
_atom_type_symbol
_atom_type_description
_atom_type_scat_dispersion_real
_atom_type_scat_dispersion_imag
_atom_type_scat_source
C C 0.0181 0.0091 'International Tables Vol C Tables 4.2.6.8 and 6.1.1.4'
H H 0.0000 0.0000 'International Tables Vol C Tables 4.2.6.8 and 6.1.1.4'
O O 0.0492 0.0322 'International Tables Vol C Tables 4.2.6.8 and 6.1.1.4'

loop_
_geom_angle_atom_site_label_1
_geom_angle_atom_site_label_2
_geom_angle_atom_site_label_3
_geom_angle
C31 O1 C4 106.45(8)
C36 O2 C4 106.83(8)
C11 C1 C21 101.16(8)
C11 C1 C2 109.72(9)
C21 C1 C2 113.40(9)
C11 C1 C6 109.66(9)
C21 C1 C6 113.36(9)
C2 C1 C6 109.23(9)
C3 C2 C1 114.03(9)
C3 C2 H2A 109.0(7)
C1 C2 H2A 107.2(7)
C3 C2 H2B 110.0(7)
C1 C2 H2B 109.3(7)
H2A C2 H2B 107.1(10)
C4 C3 C2 111.50(9)
C4 C3 H3A 107.2(6)
C2 C3 H3A 111.8(7)
C4 C3 H3B 108.5(7)
C2 C3 H3B 111.2(7)
H3A C3 H3B 106.4(10)
O2 C4 O1 106.07(8)
O2 C4 C3 109.16(9)
O1 C4 C3 108.90(9)
O2 C4 C5 110.02(9)
O1 C4 C5 109.19(9)
C3 C4 C5 113.24(9)
C4 C5 C6 111.16(10)
C4 C5 H5A 107.3(7)
C6 C5 H5A 111.4(7)
C4 C5 H5B 108.4(8)
C6 C5 H5B 109.9(7)
H5A C5 H5B 108.6(10)
C5 C6 C1 113.73(9)
C5 C6 H6A 108.8(7)
C1 C6 H6A 108.1(7)
C5 C6 H6B 111.2(7)
C1 C6 H6B 108.9(7)
H6A C6 H6B 105.7(10)
C12 C11 C16 120.01(10)
C12 C11 C1 128.88(10)
C16 C11 C1 111.11(9)
C11 C12 C13 119.11(11)
C11 C12 H12 119.6(7)
C13 C12 H12 121.3(7)
C14 C13 C12 120.82(11)
C14 C13 H13 119.0(7)
C12 C13 H13 120.1(7)
C15 C14 C13 120.51(11)
C15 C14 H14 119.9(7)
C13 C14 H14 119.6(7)
C14 C15 C16 118.73(11)
C14 C15 H15 119.1(7)
C16 C15 H15 122.1(7)
C15 C16 C11 120.80(10)
C15 C16 C26 130.74(10)
C11 C16 C26 108.42(9)
C22 C21 C26 118.89(10)
C22 C21 C1 130.96(10)
C26 C21 C1 110.13(9)
C21 C22 C23 119.56(11)
C21 C22 H22 121.0(7)
C23 C22 H22 119.5(7)
C24 C23 C22 121.02(11)
C24 C23 H23 119.9(7)
C22 C23 H23 119.0(7)
C23 C24 C25 120.32(11)
C23 C24 H24 119.6(7)
C25 C24 H24 120.0(7)
C24 C25 C26 118.82(10)
C24 C25 H25 120.2(7)
C26 C25 H25 120.9(7)
C25 C26 C21 121.39(10)
C25 C26 C16 129.40(10)
C21 C26 C16 109.14(9)
C32 C31 O1 127.91(10)
C32 C31 C36 121.99(10)
O1 C31 C36 110.08(9)
C31 C32 C33 116.33(11)
C31 C32 H32 121.8(8)
C33 C32 H32 121.9(7)
C34 C33 C32 121.38(11)
C34 C33 H33 120.3(8)
C32 C33 H33 118.3(8)
C33 C34 C35 121.68(11)
C33 C34 H34 119.1(8)
C35 C34 H34 119.3(8)
C36 C35 C34 116.39(11)
C36 C35 H35 122.3(8)
C34 C35 H35 121.4(8)
C35 C36 O2 127.55(10)
C35 C36 C31 122.21(10)
O2 C36 C31 110.22(9)

loop_
_geom_bond_atom_site_label_1
_geom_bond_atom_site_label_2
_geom_bond_distance
O1 C31 1.3750(13)
O1 C4 1.4633(13)
O2 C36 1.3732(13)
O2 C4 1.4511(13)
C1 C11 1.5296(15)
C1 C21 1.5355(15)
C1 C2 1.5483(15)
C1 C6 1.5514(15)
C2 C3 1.5276(16)
C2 H2A 0.994(12)
C2 H2B 0.990(13)
C3 C4 1.5112(16)
C3 H3A 1.002(12)
C3 H3B 0.982(14)
C4 C5 1.5118(17)
C5 C6 1.5296(16)
C5 H5A 1.008(13)
C5 H5B 0.980(13)
C6 H6A 1.006(12)
C6 H6B 0.973(13)
C11 C12 1.3842(16)
C11 C16 1.4015(15)
C12 C13 1.3924(17)
C12 H12 0.990(13)
C13 C14 1.3903(17)
C13 H13 0.988(13)
C14 C15 1.3867(17)
C14 H14 0.975(13)
C15 C16 1.3939(16)
C15 H15 0.998(13)
C16 C26 1.4629(15)
C21 C22 1.3872(16)
C21 C26 1.4093(15)
C22 C23 1.3964(16)
C22 H22 0.983(13)
C23 C24 1.3842(17)
C23 H23 1.002(13)
C24 C25 1.3875(16)
C24 H24 0.990(14)
C25 C26 1.3912(16)
C25 H25 0.979(13)
C31 C32 1.3756(16)
C31 C36 1.3819(16)
C32 C33 1.4027(17)
C32 H32 0.959(13)
C33 C34 1.3775(18)
C33 H33 0.990(14)
C34 C35 1.3973(17)
C34 H34 0.965(14)
C35 C36 1.3721(16)
C35 H35 0.976(13)
